data_4310164
loop_
_publ_author_name
'Luca Maretti'
'Saiful S. M. Islam'
'Yasunori Ohba'
'Takashi Kajiwara'
'Seigo Yamauchi'

_publ_contact_author_address
; Institute for Chemical Reaction Science, Tohoku University, 
  Katahira 2-1-1, Aoba-ku, Sendai 980-8577, JAPAN
;
_publ_contact_author_email lucamare@mail.tagen.tohoku.ac.jp
_publ_contact_author_fax 81-22-217-5618
_publ_contact_author_name 'Luca Maretti'
_publ_contact_author_phone 81-22-217-5616
_publ_section_title
;
Novel Excited Quintet State in Porphyrin:
Bis(quinoline-TEMPO)-yttrium-tetraphenylporphine Complex
;
_journal_name_full 'Inorganic Chemistry'
_journal_page_first 9125
_journal_page_last 9127
_journal_paper_doi 10.1021/ic0511827
_journal_volume 44
_journal_year 2005
_chemical_formula_sum 'C70.5 H73.5 Cl1.5 N6 O8.5 Y'
_chemical_formula_weight 1282.94
_space_group_IT_number 15
_symmetry_cell_setting monoclinic
_symmetry_space_group_name_Hall '-C 2yc'
_symmetry_space_group_name_H-M 'C 1 2/c 1'
_atom_sites_solution_hydrogens geom
_atom_sites_solution_primary direct
_atom_sites_solution_secondary difmap
_audit_creation_method SHELXL-97
_cell_angle_alpha 90.00
_cell_angle_beta 107.803(3)
_cell_angle_gamma 90.00
_cell_formula_units_Z 8
_cell_length_a 44.979(6)
_cell_length_b 13.4637(18)
_cell_length_c 23.867(3)
_cell_measurement_temperature 200(2)
_cell_volume 13761(3)
_computing_cell_refinement 'Bruker SMART'
_computing_data_collection 'Bruker SMART'
_computing_data_reduction 'Bruker SHELXTL'
_computing_molecular_graphics 'Bruker SHELXTL'
_computing_publication_material 'Bruker SHELXTL'
_computing_structure_refinement 'SHELXL-97 (Sheldrick, 1997)'
_computing_structure_solution 'SHELXS-97 (Sheldrick, 1990)'
_diffrn_ambient_temperature 200(2)
_diffrn_measured_fraction_theta_full 0.999
_diffrn_measured_fraction_theta_max 0.999
_diffrn_measurement_device_type 'CCD area detector'
_diffrn_measurement_method 'phi and omega scans'
_diffrn_radiation_monochromator graphite
_diffrn_radiation_source 'fine-focus sealed tube'
_diffrn_radiation_type MoK\a
_diffrn_radiation_wavelength 0.71073
_diffrn_reflns_av_R_equivalents 0.1640
_diffrn_reflns_av_sigmaI/netI 0.2581
_diffrn_reflns_limit_h_max 33
_diffrn_reflns_limit_h_min -48
_diffrn_reflns_limit_k_max 14
_diffrn_reflns_limit_k_min -14
_diffrn_reflns_limit_l_max 25
_diffrn_reflns_limit_l_min -25
_diffrn_reflns_number 31638
_diffrn_reflns_theta_full 22.52
_diffrn_reflns_theta_max 22.52
_diffrn_reflns_theta_min 1.75
_exptl_absorpt_coefficient_mu 0.963
_exptl_crystal_colour orange
_exptl_crystal_density_diffrn 1.238
_exptl_crystal_density_method 'not measured'
_exptl_crystal_description prism
_exptl_crystal_F_000 5368
_exptl_crystal_size_max 0.2
_exptl_crystal_size_mid 0.2
_exptl_crystal_size_min 0.15
_refine_diff_density_max 0.931
_refine_diff_density_min -0.448
_refine_diff_density_rms 0.084
_refine_ls_extinction_method none
_refine_ls_goodness_of_fit_ref 0.835
_refine_ls_hydrogen_treatment mixed
_refine_ls_matrix_type full
_refine_ls_number_parameters 754
_refine_ls_number_reflns 9029
_refine_ls_number_restraints 0
_refine_ls_restrained_S_all 0.835
_refine_ls_R_factor_all 0.1815
_refine_ls_R_factor_gt 0.0732
_refine_ls_shift/su_max 0.007
_refine_ls_shift/su_mean 0.000
_refine_ls_structure_factor_coef Fsqd
_refine_ls_weighting_details 'calc w=1/[\s^2^(Fo^2^)+(0.0799P)^2^+0.0000P] where P=(Fo^2^+2Fc^2^)/3'
_refine_ls_weighting_scheme calc
_refine_ls_wR_factor_gt 0.1698
_refine_ls_wR_factor_ref 0.1984
_reflns_number_gt 3448
_reflns_number_total 9029
_reflns_threshold_expression >2sigma(I)
_cod_data_source_file ic0511827si20050714_084701.cif
_cod_data_source_block tppyqt
_cod_depositor_comments
;
The following automatic conversions were performed:
'_symmetry_cell_setting' value 'Monoclinic' changed to 'monoclinic'
according to '/home/saulius/struct/CIF-dictionaries/cif_core.dic'
dictionary named 'cif_core.dic' version 2.4.1 from 2010-06-29.

Automatic conversion script
Id: cif_fix_enum 1527 2010-12-29 10:47:43Z saulius 

The following automatic conversions were performed:

data name '_atom_site_symetry_multiplicity' was replaced with
'_atom_site_symmetry_multiplicity' as specified in the replacement
file 'data/replacement-values/replacement_tags.lst'.

Automatic conversion script
Id: cif_correct_tags 9268 2022-04-12 08:56:07Z antanas 
;
_cod_original_formula_sum 'C70.50 H73.50 Cl1.50 N6 O8.50 Y'
_cod_database_code 4310164

loop_
_symmetry_equiv_pos_as_xyz
'x, y, z'
'-x, y, -z+1/2'
'x+1/2, y+1/2, z'
'-x+1/2, y+1/2, -z+1/2'
'-x, -y, -z'
'x, -y, z-1/2'
'-x+1/2, -y+1/2, -z'
'x+1/2, -y+1/2, z-1/2'

loop_
_atom_site_label
_atom_site_type_symbol
_atom_site_fract_x
_atom_site_fract_y
_atom_site_fract_z
_atom_site_U_iso_or_equiv
_atom_site_adp_type
_atom_site_occupancy
_atom_site_symmetry_multiplicity
_atom_site_calc_flag
_atom_site_refinement_flags
_atom_site_disorder_assembly
_atom_site_disorder_group
Y1 Y 0.13606(2) 0.25596(7) 0.61841(4) 0.0338(3) Uani 1 1 d . . .
N1 N 0.12687(19) 0.4052(5) 0.5617(3) 0.037(2) Uani 1 1 d . . .
N2 N 0.15797(17) 0.2219(5) 0.5427(3) 0.034(2) Uani 1 1 d . . .
N3 N 0.11273(18) 0.1039(5) 0.5789(3) 0.037(2) Uani 1 1 d . . .
N4 N 0.08246(18) 0.2862(5) 0.5992(3) 0.036(2) Uani 1 1 d . . .
C1 C 0.1062(3) 0.4791(7) 0.5624(4) 0.040(3) Uani 1 1 d . . .
C2 C 0.1157(2) 0.5692(7) 0.5413(4) 0.044(3) Uani 1 1 d . . .
H1 H 0.1055 0.6318 0.5378 0.053 Uiso 1 1 calc R . .
C3 C 0.1415(3) 0.5483(7) 0.5276(4) 0.046(3) Uani 1 1 d . . .
H2 H 0.1530 0.5941 0.5122 0.055 Uiso 1 1 calc R . .
C4 C 0.1491(2) 0.4454(7) 0.5399(4) 0.037(3) Uani 1 1 d . . .
C5 C 0.1745(2) 0.3932(7) 0.5292(4) 0.039(3) Uani 1 1 d . . .
C6 C 0.1986(2) 0.4514(7) 0.5119(4) 0.036(3) Uani 1 1 d . . .
C7 C 0.1989(2) 0.4503(7) 0.4534(4) 0.049(3) Uani 1 1 d . . .
H3 H 0.1835 0.4140 0.4244 0.059 Uiso 1 1 calc R . .
C8 C 0.2220(3) 0.5033(8) 0.4381(5) 0.054(3) Uani 1 1 d . . .
H4 H 0.2219 0.5038 0.3983 0.064 Uiso 1 1 calc R . .
C9 C 0.2446(3) 0.5539(8) 0.4789(5) 0.051(3) Uani 1 1 d . . .
H5 H 0.2607 0.5871 0.4681 0.061 Uiso 1 1 calc R . .
C10 C 0.2440(3) 0.5568(7) 0.5355(5) 0.059(3) Uani 1 1 d . . .
H6 H 0.2594 0.5941 0.5639 0.071 Uiso 1 1 calc R . .
C11 C 0.2215(3) 0.5062(7) 0.5523(4) 0.049(3) Uani 1 1 d . . .
H7 H 0.2216 0.5089 0.5922 0.058 Uiso 1 1 calc R . .
C12 C 0.1781(2) 0.2884(7) 0.5304(4) 0.040(3) Uani 1 1 d . . .
C13 C 0.2020(2) 0.2370(7) 0.5148(3) 0.036(2) Uani 1 1 d . . .
H8 H 0.2190 0.2665 0.5051 0.043 Uiso 1 1 calc R . .
C14 C 0.1962(2) 0.1377(7) 0.5163(4) 0.037(3) Uani 1 1 d . . .
H9 H 0.2082 0.0851 0.5078 0.045 Uiso 1 1 calc R . .
C15 C 0.1687(2) 0.1285(6) 0.5332(4) 0.032(3) Uani 1 1 d . . .
C16 C 0.1538(2) 0.0386(6) 0.5400(4) 0.032(3) Uani 1 1 d . . .
C17 C 0.1665(2) -0.0537(7) 0.5214(4) 0.036(3) Uani 1 1 d . . .
C18 C 0.1669(2) -0.0662(7) 0.4634(4) 0.039(3) Uani 1 1 d . . .
H10 H 0.1596 -0.0135 0.4363 0.047 Uiso 1 1 calc R . .
C19 C 0.1776(2) -0.1520(8) 0.4437(4) 0.048(3) Uani 1 1 d . . .
H11 H 0.1773 -0.1583 0.4039 0.058 Uiso 1 1 calc R . .
C20 C 0.1886(2) -0.2277(7) 0.4834(4) 0.049(3) Uani 1 1 d . . .
H12 H 0.1964 -0.2867 0.4710 0.059 Uiso 1 1 calc R . .
C21 C 0.1885(2) -0.2188(7) 0.5402(4) 0.048(3) Uani 1 1 d . . .
H13 H 0.1961 -0.2718 0.5671 0.058 Uiso 1 1 calc R . .
C22 C 0.1774(2) -0.1329(7) 0.5592(4) 0.047(3) Uani 1 1 d . . .
H14 H 0.1773 -0.1283 0.5988 0.056 Uiso 1 1 calc R . .
C23 C 0.1274(2) 0.0269(7) 0.5587(4) 0.041(3) Uani 1 1 d . . .
C24 C 0.1100(3) -0.0621(7) 0.5589(4) 0.048(3) Uani 1 1 d . . .
H15 H 0.1149 -0.1256 0.5469 0.058 Uiso 1 1 calc R . .
C25 C 0.0862(2) -0.0423(7) 0.5785(4) 0.047(3) Uani 1 1 d . . .
H16 H 0.0711 -0.0883 0.5831 0.057 Uiso 1 1 calc R . .
C26 C 0.0874(3) 0.0611(8) 0.5914(4) 0.047(3) Uani 1 1 d . . .
C27 C 0.0650(2) 0.1146(7) 0.6093(4) 0.038(3) Uani 1 1 d . . .
C28 C 0.0410(3) 0.0551(8) 0.6246(5) 0.054(3) Uani 1 1 d . . .
C29 C 0.0123(3) 0.0433(8) 0.5863(6) 0.073(4) Uani 1 1 d . . .
H17 H 0.0077 0.0756 0.5493 0.088 Uiso 1 1 calc R . .
C30 C -0.0106(4) -0.0128(10) 0.5978(8) 0.099(5) Uani 1 1 d . . .
H18 H -0.0308 -0.0187 0.5698 0.119 Uiso 1 1 calc R . .
C31 C -0.0032(4) -0.0603(12) 0.6516(9) 0.118(8) Uani 1 1 d . . .
H19 H -0.0184 -0.1006 0.6608 0.142 Uiso 1 1 calc R . .
C32 C 0.0266(5) -0.0496(10) 0.6928(6) 0.108(6) Uani 1 1 d . . .
H20 H 0.0312 -0.0814 0.7300 0.130 Uiso 1 1 calc R . .
C33 C 0.0497(3) 0.0081(8) 0.6791(5) 0.077(4) Uani 1 1 d . . .
H21 H 0.0702 0.0144 0.7058 0.092 Uiso 1 1 calc R . .
C34 C 0.0624(2) 0.2199(7) 0.6115(4) 0.041(3) Uani 1 1 d . . .
C35 C 0.0356(2) 0.2694(8) 0.6201(4) 0.048(3) Uani 1 1 d . . .
H22 H 0.0186 0.2400 0.6298 0.058 Uiso 1 1 calc R . .
C36 C 0.0402(3) 0.3675(8) 0.6114(4) 0.051(3) Uani 1 1 d . . .
H23 H 0.0265 0.4196 0.6140 0.062 Uiso 1 1 calc R . .
C37 C 0.0692(2) 0.3811(8) 0.5974(4) 0.038(3) Uani 1 1 d . . .
C38 C 0.0797(2) 0.4685(7) 0.5811(4) 0.040(3) Uani 1 1 d . . .
C39 C 0.0609(3) 0.5610(7) 0.5808(5) 0.046(3) Uani 1 1 d . . .
C40 C 0.0417(3) 0.6000(10) 0.5296(6) 0.113(6) Uani 1 1 d . . .
H24 H 0.0401 0.5686 0.4931 0.136 Uiso 1 1 calc R . .
C41 C 0.0244(4) 0.6860(11) 0.5306(7) 0.140(7) Uani 1 1 d . . .
H25 H 0.0101 0.7082 0.4946 0.168 Uiso 1 1 calc R . .
C42 C 0.0268(3) 0.7376(10) 0.5785(6) 0.085(4) Uani 1 1 d . . .
H26 H 0.0154 0.7970 0.5777 0.102 Uiso 1 1 calc R . .
C43 C 0.0464(3) 0.7018(9) 0.6283(6) 0.087(4) Uani 1 1 d . . .
H27 H 0.0485 0.7363 0.6640 0.104 Uiso 1 1 calc R . .
C44 C 0.0643(3) 0.6131(8) 0.6299(5) 0.074(4) Uani 1 1 d . . .
H28 H 0.0787 0.5914 0.6659 0.089 Uiso 1 1 calc R . .
O1 O 0.17778(15) 0.1674(5) 0.6676(3) 0.0425(18) Uani 1 1 d . . .
O2 O 0.12884(15) 0.1903(5) 0.7046(3) 0.0412(17) Uani 1 1 d . . .
O3 O 0.13120(15) 0.1226(5) 0.7902(2) 0.0443(18) Uani 1 1 d . . .
O4 O 0.0636(2) 0.3942(7) 0.8705(4) 0.129(4) Uani 1 1 d . . .
N5 N 0.2254(2) -0.0264(6) 0.7490(3) 0.046(2) Uani 1 1 d . . .
N6 N 0.0800(2) 0.3313(8) 0.8533(4) 0.078(3) Uani 1 1 d . . .
C45 C 0.2318(2) 0.0750(7) 0.6703(4) 0.051(3) Uani 1 1 d . . .
H29 H 0.2529 0.0465 0.6837 0.077 Uiso 1 1 calc R . .
H30 H 0.2333 0.1476 0.6700 0.077 Uiso 1 1 calc R . .
H31 H 0.2210 0.0512 0.6305 0.077 Uiso 1 1 calc R . .
C46 C 0.2140(2) 0.0439(7) 0.7112(4) 0.040(3) Uani 1 1 d . . .
C47 C 0.2082(3) -0.0578(8) 0.7856(4) 0.048(3) Uani 1 1 d . . .
C48 C 0.2216(3) -0.1336(8) 0.8250(4) 0.060(3) Uani 1 1 d . . .
H32 H 0.2416 -0.1586 0.8269 0.072 Uiso 1 1 calc R . .
C49 C 0.2057(3) -0.1728(8) 0.8616(5) 0.071(4) Uani 1 1 d . . .
H33 H 0.2148 -0.2241 0.8889 0.086 Uiso 1 1 calc R . .
C50 C 0.1770(3) -0.1362(8) 0.8577(5) 0.063(4) Uani 1 1 d . . .
H34 H 0.1656 -0.1643 0.8813 0.076 Uiso 1 1 calc R . .
C51 C 0.1642(3) -0.0597(7) 0.8204(4) 0.055(3) Uani 1 1 d . . .
H35 H 0.1443 -0.0352 0.8198 0.066 Uiso 1 1 calc R . .
C52 C 0.1792(2) -0.0159(7) 0.7831(4) 0.038(3) Uani 1 1 d . . .
C53 C 0.1680(2) 0.0672(7) 0.7434(4) 0.037(3) Uani 1 1 d . . .
C54 C 0.1846(2) 0.0958(7) 0.7044(4) 0.037(3) Uani 1 1 d . . .
C55 C 0.1411(2) 0.1296(7) 0.7425(4) 0.039(3) Uani 1 1 d . . .
C56 C 0.1074(2) 0.1961(8) 0.7934(4) 0.047(3) Uani 1 1 d . . .
H36 H 0.0910 0.2043 0.7545 0.056 Uiso 1 1 calc R . .
C57 C 0.1236(3) 0.2928(7) 0.8153(4) 0.054(3) Uani 1 1 d . . .
H37 H 0.1350 0.3153 0.7881 0.065 Uiso 1 1 calc R . .
H38 H 0.1390 0.2823 0.8545 0.065 Uiso 1 1 calc R . .
C58 C 0.1005(3) 0.3733(8) 0.8198(5) 0.059(3) Uani 1 1 d . . .
C59 C 0.0692(2) 0.2292(8) 0.8509(5) 0.053(3) Uani 1 1 d . . .
C60 C 0.0934(2) 0.1576(7) 0.8405(4) 0.048(3) Uani 1 1 d . . .
H39 H 0.0835 0.0924 0.8280 0.058 Uiso 1 1 calc R . .
H40 H 0.1104 0.1479 0.8778 0.058 Uiso 1 1 calc R . .
C61 C 0.1191(3) 0.4563(9) 0.8576(5) 0.094(4) Uani 1 1 d . . .
H41 H 0.1047 0.5051 0.8656 0.141 Uiso 1 1 calc R . .
H42 H 0.1322 0.4887 0.8368 0.141 Uiso 1 1 calc R . .
H43 H 0.1324 0.4288 0.8949 0.141 Uiso 1 1 calc R . .
C62 C 0.0829(3) 0.4141(9) 0.7598(5) 0.097(5) Uani 1 1 d . . .
H44 H 0.0679 0.3644 0.7379 0.145 Uiso 1 1 calc R . .
H45 H 0.0976 0.4298 0.7382 0.145 Uiso 1 1 calc R . .
H46 H 0.0717 0.4745 0.7645 0.145 Uiso 1 1 calc R . .
C63 C 0.0641(3) 0.2055(9) 0.9097(4) 0.090(5) Uani 1 1 d . . .
H47 H 0.0837 0.2153 0.9415 0.135 Uiso 1 1 calc R . .
H48 H 0.0574 0.1363 0.9097 0.135 Uiso 1 1 calc R . .
H49 H 0.0481 0.2496 0.9157 0.135 Uiso 1 1 calc R . .
C64 C 0.0389(3) 0.2202(9) 0.8026(5) 0.088(4) Uani 1 1 d . . .
H50 H 0.0245 0.2717 0.8072 0.132 Uiso 1 1 calc R . .
H51 H 0.0299 0.1545 0.8043 0.132 Uiso 1 1 calc R . .
H52 H 0.0427 0.2283 0.7644 0.132 Uiso 1 1 calc R . .
O5 O 0.16592(16) 0.3745(5) 0.6860(3) 0.055(2) Uani 1 1 d . . .
O6 O 0.22375(17) 0.3725(5) 0.7646(3) 0.068(2) Uiso 1 1 d . . .
H53 H 0.2050 0.3561 0.7493 0.103 Uiso 1 1 calc R . .
C65 C 0.2112(2) 0.2790(8) 0.8406(4) 0.072(4) Uiso 1 1 d . . .
H54 H 0.1963 0.3329 0.8393 0.108 Uiso 1 1 calc R . .
H55 H 0.2202 0.2561 0.8813 0.108 Uiso 1 1 calc R . .
H56 H 0.2003 0.2237 0.8160 0.108 Uiso 1 1 calc R . .
C66 C 0.2369(2) 0.3162(8) 0.8177(4) 0.057(3) Uiso 1 1 d . . .
H57 H 0.2505 0.3617 0.8480 0.068 Uiso 1 1 calc R . .
C67 C 0.2566(2) 0.2357(8) 0.8070(4) 0.074(3) Uiso 1 1 d . . .
H58 H 0.2443 0.1943 0.7744 0.112 Uiso 1 1 calc R . .
H59 H 0.2643 0.1950 0.8425 0.112 Uiso 1 1 calc R . .
H60 H 0.2744 0.2642 0.7969 0.112 Uiso 1 1 calc R . .
O7 O 0.3363(3) 0.0744(9) 0.8293(5) 0.142(4) Uiso 1 1 d . . .
H61 H 0.3176 0.0906 0.8239 0.212 Uiso 1 1 calc R . .
C68 C 0.3284(3) 0.1095(10) 0.7297(6) 0.117(5) Uiso 1 1 d . . .
H62 H 0.3284 0.0391 0.7193 0.175 Uiso 1 1 calc R . .
H63 H 0.3374 0.1488 0.7044 0.175 Uiso 1 1 calc R . .
H64 H 0.3069 0.1313 0.7241 0.175 Uiso 1 1 calc R . .
C69 C 0.3474(4) 0.1239(13) 0.7930(7) 0.141(6) Uiso 1 1 d . . .
H65 H 0.3686 0.0967 0.7974 0.169 Uiso 1 1 calc R . .
C70 C 0.3514(3) 0.2372(10) 0.8075(5) 0.104(4) Uiso 1 1 d . . .
H66 H 0.3312 0.2707 0.7917 0.156 Uiso 1 1 calc R . .
H67 H 0.3664 0.2656 0.7895 0.156 Uiso 1 1 calc R . .
H68 H 0.3591 0.2464 0.8502 0.156 Uiso 1 1 calc R . .
O8 O 0.0000 0.329(3) 0.2500 0.352(17) Uiso 1 2 d S A 1
O10 O 0.0015(6) 0.4651(17) 0.2837(9) 0.159(9) Uiso 0.50 1 d P . 1
O9 O 0.0297(11) 0.380(3) 0.2907(18) 0.34(2) Uiso 0.50 1 d P B 2
C73 C 0.0869(7) 0.227(2) 0.4259(14) 0.136(12) Uiso 0.50 1 d P . .
H69 H 0.1018 0.2237 0.4667 0.163 Uiso 0.50 1 calc PR . .
Cl1 Cl 0.1063(3) 0.2932(8) 0.3961(5) 0.188(4) Uiso 0.50 1 d P . .
Cl2 Cl 0.0570(2) 0.2624(7) 0.4400(3) 0.135(3) Uiso 0.50 1 d P . .
Cl3 Cl 0.09134(18) 0.1082(6) 0.4023(3) 0.110(3) Uiso 0.50 1 d P . .

loop_
_atom_site_aniso_label
_atom_site_aniso_U_11
_atom_site_aniso_U_22
_atom_site_aniso_U_33
_atom_site_aniso_U_23
_atom_site_aniso_U_13
_atom_site_aniso_U_12
Y1 0.0496(6) 0.0260(5) 0.0320(4) -0.0005(6) 0.0216(4) 0.0028(6)
N1 0.057(6) 0.025(5) 0.036(5) 0.008(4) 0.021(5) 0.011(5)
N2 0.056(5) 0.019(5) 0.040(4) -0.002(3) 0.034(4) -0.003(4)
N3 0.048(6) 0.038(5) 0.032(5) -0.003(4) 0.022(5) 0.001(5)
N4 0.049(5) 0.035(5) 0.030(4) 0.007(4) 0.021(4) 0.004(4)
C1 0.058(8) 0.035(7) 0.030(6) 0.006(5) 0.019(6) -0.001(6)
C2 0.056(8) 0.034(7) 0.053(7) 0.000(5) 0.034(6) 0.006(6)
C3 0.080(9) 0.018(6) 0.043(6) 0.011(5) 0.024(7) 0.002(6)
C4 0.040(7) 0.042(7) 0.030(6) -0.003(5) 0.011(6) -0.007(6)
C5 0.061(8) 0.032(7) 0.028(6) -0.001(5) 0.020(6) -0.007(6)
C6 0.055(7) 0.023(6) 0.044(6) 0.011(5) 0.035(6) 0.006(5)
C7 0.058(8) 0.051(7) 0.048(7) 0.002(6) 0.030(6) -0.006(6)
C8 0.069(9) 0.055(8) 0.054(7) 0.013(6) 0.045(7) 0.004(7)
C9 0.052(9) 0.038(7) 0.075(9) 0.005(6) 0.039(8) 0.002(6)
C10 0.055(8) 0.042(7) 0.095(10) 0.000(7) 0.044(8) -0.012(6)
C11 0.067(8) 0.038(7) 0.038(6) -0.009(6) 0.011(7) -0.002(6)
C12 0.056(7) 0.043(7) 0.028(5) 0.001(5) 0.025(6) 0.002(6)
C13 0.043(6) 0.031(6) 0.041(5) 0.003(5) 0.025(5) 0.007(6)
C14 0.046(7) 0.033(7) 0.044(6) -0.005(5) 0.030(6) 0.005(5)
C15 0.055(7) 0.015(6) 0.036(6) -0.005(5) 0.030(6) 0.003(5)
C16 0.054(7) 0.021(6) 0.026(6) -0.003(5) 0.020(6) 0.005(5)
C17 0.053(7) 0.026(6) 0.036(6) 0.001(5) 0.027(6) -0.007(5)
C18 0.049(7) 0.032(6) 0.036(6) 0.004(5) 0.013(6) -0.002(5)
C19 0.053(8) 0.047(7) 0.052(7) -0.022(6) 0.027(6) -0.003(6)
C20 0.064(7) 0.025(7) 0.062(7) -0.011(6) 0.026(6) 0.004(6)
C21 0.059(7) 0.026(7) 0.061(7) 0.005(5) 0.020(6) 0.001(5)
C22 0.078(9) 0.030(6) 0.035(6) -0.003(5) 0.021(6) -0.005(6)
C23 0.064(8) 0.036(7) 0.035(6) -0.004(5) 0.033(6) 0.003(6)
C24 0.083(9) 0.014(6) 0.062(7) -0.019(5) 0.044(7) -0.011(6)
C25 0.056(8) 0.037(7) 0.062(7) -0.011(6) 0.037(7) -0.012(6)
C26 0.066(8) 0.044(7) 0.045(7) 0.000(6) 0.038(7) -0.004(6)
C27 0.045(7) 0.042(7) 0.042(6) -0.011(5) 0.035(6) -0.007(6)
C28 0.062(9) 0.047(7) 0.074(9) -0.014(7) 0.052(8) -0.007(7)
C29 0.064(9) 0.048(8) 0.125(12) -0.001(8) 0.055(10) -0.007(7)
C30 0.102(13) 0.068(11) 0.155(16) -0.015(10) 0.078(13) -0.008(10)
C31 0.123(17) 0.076(12) 0.21(2) -0.071(14) 0.130(18) -0.036(12)
C32 0.204(19) 0.068(10) 0.094(12) -0.018(9) 0.108(14) -0.017(13)
C33 0.120(12) 0.063(9) 0.081(9) -0.013(7) 0.079(9) -0.036(8)
C34 0.040(7) 0.056(8) 0.033(6) -0.009(5) 0.022(5) 0.006(6)
C35 0.045(7) 0.054(8) 0.049(6) -0.006(6) 0.019(5) -0.004(6)
C36 0.059(8) 0.054(8) 0.046(7) -0.012(6) 0.023(6) 0.010(7)
C37 0.037(7) 0.049(8) 0.029(6) -0.003(5) 0.011(6) 0.010(6)
C38 0.049(7) 0.038(7) 0.042(7) 0.008(5) 0.027(6) 0.017(6)
C39 0.062(8) 0.028(6) 0.053(7) 0.019(6) 0.025(7) 0.012(6)
C40 0.142(14) 0.106(12) 0.075(10) -0.010(9) 0.011(10) 0.085(11)
C41 0.172(17) 0.112(13) 0.087(11) -0.016(10) -0.035(11) 0.104(13)
C42 0.091(10) 0.078(10) 0.086(9) 0.000(10) 0.027(9) 0.035(10)
C43 0.123(13) 0.061(9) 0.095(10) -0.014(8) 0.061(10) 0.025(9)
C44 0.098(11) 0.058(8) 0.056(8) -0.015(7) 0.007(8) 0.021(8)
O1 0.059(5) 0.036(4) 0.042(4) 0.008(4) 0.029(4) 0.006(4)
O2 0.054(5) 0.037(4) 0.038(4) 0.010(3) 0.023(4) 0.014(4)
O3 0.057(5) 0.048(4) 0.039(4) 0.007(3) 0.031(4) 0.008(4)
O4 0.154(10) 0.101(8) 0.180(10) -0.033(7) 0.121(9) 0.019(7)
N5 0.071(7) 0.038(5) 0.031(5) 0.004(4) 0.015(5) 0.016(5)
N6 0.099(9) 0.072(8) 0.086(8) -0.014(6) 0.064(7) 0.011(7)
C45 0.060(8) 0.045(7) 0.056(7) 0.003(6) 0.029(6) 0.020(6)
C46 0.049(7) 0.046(7) 0.033(6) -0.002(5) 0.022(6) -0.001(6)
C47 0.078(9) 0.044(7) 0.026(6) -0.003(5) 0.020(6) 0.010(7)
C48 0.090(10) 0.052(8) 0.037(6) -0.005(6) 0.018(7) 0.027(7)
C49 0.128(13) 0.052(8) 0.044(7) 0.007(6) 0.041(8) 0.031(9)
C50 0.111(11) 0.041(7) 0.056(8) 0.011(6) 0.054(8) 0.009(7)
C51 0.101(10) 0.034(7) 0.044(6) 0.006(6) 0.042(7) 0.013(7)
C52 0.060(8) 0.036(6) 0.026(6) -0.004(5) 0.023(6) 0.003(6)
C53 0.047(7) 0.038(6) 0.025(5) 0.001(5) 0.009(5) -0.003(6)
C54 0.050(8) 0.041(7) 0.027(6) -0.011(5) 0.022(6) -0.010(6)
C55 0.056(8) 0.028(6) 0.044(7) -0.009(5) 0.029(6) 0.004(6)
C56 0.058(8) 0.048(7) 0.044(7) 0.003(6) 0.032(6) 0.014(6)
C57 0.088(9) 0.047(7) 0.040(6) -0.003(5) 0.037(7) 0.005(7)
C58 0.082(10) 0.045(7) 0.048(7) -0.017(6) 0.020(7) 0.010(7)
C59 0.040(7) 0.064(10) 0.064(7) -0.005(7) 0.028(6) 0.000(6)
C60 0.058(8) 0.056(7) 0.036(6) 0.001(6) 0.023(6) -0.008(6)
C61 0.125(13) 0.094(11) 0.084(9) -0.003(9) 0.063(10) 0.014(10)
C62 0.131(13) 0.077(10) 0.075(9) 0.024(8) 0.020(9) 0.056(9)
C63 0.102(11) 0.118(12) 0.081(8) -0.011(8) 0.075(9) -0.004(9)
C64 0.060(9) 0.113(13) 0.095(9) -0.011(8) 0.029(8) 0.010(8)
O5 0.065(5) 0.042(4) 0.045(4) -0.010(4) -0.002(4) -0.001(4)

loop_
_atom_type_symbol
_atom_type_description
_atom_type_scat_dispersion_real
_atom_type_scat_dispersion_imag
_atom_type_scat_source
C C 0.0033 0.0016 'International Tables Vol C Tables 4.2.6.8 and 6.1.1.4'
H H 0.0000 0.0000 'International Tables Vol C Tables 4.2.6.8 and 6.1.1.4'
N N 0.0061 0.0033 'International Tables Vol C Tables 4.2.6.8 and 6.1.1.4'
O O 0.0106 0.0060 'International Tables Vol C Tables 4.2.6.8 and 6.1.1.4'
Y Y -2.7962 3.5667 'International Tables Vol C Tables 4.2.6.8 and 6.1.1.4'
Cl Cl 0.1484 0.1585 'International Tables Vol C Tables 4.2.6.8 and 6.1.1.4'

loop_
_geom_angle_atom_site_label_1
_geom_angle_atom_site_label_2
_geom_angle_atom_site_label_3
_geom_angle
_geom_angle_site_symmetry_1
_geom_angle_site_symmetry_3
_geom_angle_publ_flag
O1 Y1 N4 147.5(2) . . ?
O1 Y1 O2 70.0(2) . . ?
N4 Y1 O2 80.1(2) . . ?
O1 Y1 N2 79.5(2) . . ?
N4 Y1 N2 122.0(2) . . ?
O2 Y1 N2 143.2(2) . . ?
O1 Y1 N3 86.9(2) . . ?
N4 Y1 N3 76.6(3) . . ?
O2 Y1 N3 82.0(2) . . ?
N2 Y1 N3 76.3(2) . . ?
O1 Y1 O5 78.0(2) . . ?
N4 Y1 O5 110.5(2) . . ?
O2 Y1 O5 81.9(2) . . ?
N2 Y1 O5 111.7(2) . . ?
N3 Y1 O5 160.9(2) . . ?
O1 Y1 N1 136.1(3) . . ?
N4 Y1 N1 75.8(3) . . ?
O2 Y1 N1 140.0(2) . . ?
N2 Y1 N1 76.7(2) . . ?
N3 Y1 N1 121.6(2) . . ?
O5 Y1 N1 77.5(2) . . ?
O1 Y1 N6 96.25(17) . . ?
N4 Y1 N6 61.55(18) . . ?
O2 Y1 N6 32.92(17) . . ?
N2 Y1 N6 175.68(19) . . ?
N3 Y1 N6 103.0(2) . . ?
O5 Y1 N6 67.64(19) . . ?
N1 Y1 N6 107.1(2) . . ?
O1 Y1 O4 101.66(16) . . ?
N4 Y1 O4 57.91(18) . . ?
O2 Y1 O4 38.92(16) . . ?
N2 Y1 O4 177.59(18) . . ?
N3 Y1 O4 105.80(19) . . ?
O5 Y1 O4 66.61(18) . . ?
N1 Y1 O4 101.1(2) . . ?
N6 Y1 O4 6.08(11) . . ?
C1 N1 C4 107.2(8) . . ?
C1 N1 Y1 127.4(6) . . ?
C4 N1 Y1 121.8(6) . . ?
C12 N2 C15 105.7(7) . . ?
C12 N2 Y1 119.9(5) . . ?
C15 N2 Y1 123.3(5) . . ?
C26 N3 C23 105.8(8) . . ?
C26 N3 Y1 124.6(6) . . ?
C23 N3 Y1 125.7(7) . . ?
C34 N4 C37 107.4(7) . . ?
C34 N4 Y1 123.6(6) . . ?
C37 N4 Y1 124.4(6) . . ?
N1 C1 C38 125.3(9) . . ?
N1 C1 C2 109.7(9) . . ?
C38 C1 C2 125.0(10) . . ?
C3 C2 C1 106.5(9) . . ?
C2 C3 C4 109.0(9) . . ?
N1 C4 C5 126.1(9) . . ?
N1 C4 C3 107.6(9) . . ?
C5 C4 C3 126.3(10) . . ?
C12 C5 C4 125.3(9) . . ?
C12 C5 C6 116.1(9) . . ?
C4 C5 C6 118.5(9) . . ?
C11 C6 C7 117.9(9) . . ?
C11 C6 C5 122.2(8) . . ?
C7 C6 C5 119.9(9) . . ?
C6 C7 C8 119.3(10) . . ?
C9 C8 C7 121.5(10) . . ?
C8 C9 C10 119.3(11) . . ?
C9 C10 C11 121.0(11) . . ?
C10 C11 C6 120.9(9) . . ?
N2 C12 C5 125.1(9) . . ?
N2 C12 C13 110.0(8) . . ?
C5 C12 C13 124.7(9) . . ?
C14 C13 C12 107.7(8) . . ?
C13 C14 C15 106.5(8) . . ?
N2 C15 C16 123.6(8) . . ?
N2 C15 C14 110.1(8) . . ?
C16 C15 C14 126.3(8) . . ?
C23 C16 C15 127.6(8) . . ?
C23 C16 C17 116.2(8) . . ?
C15 C16 C17 116.0(8) . . ?
C22 C17 C18 116.2(8) . . ?
C22 C17 C16 122.6(8) . . ?
C18 C17 C16 121.2(8) . . ?
C19 C18 C17 123.1(9) . . ?
C20 C19 C18 118.2(9) . . ?
C21 C20 C19 120.6(9) . . ?
C20 C21 C22 120.5(9) . . ?
C17 C22 C21 121.3(8) . . ?
N3 C23 C16 124.4(9) . . ?
N3 C23 C24 107.7(9) . . ?
C16 C23 C24 127.8(9) . . ?
C25 C24 C23 109.6(8) . . ?
C24 C25 C26 107.0(9) . . ?
N3 C26 C27 124.3(9) . . ?
N3 C26 C25 109.9(9) . . ?
C27 C26 C25 125.6(10) . . ?
C26 C27 C34 126.5(9) . . ?
C26 C27 C28 116.3(9) . . ?
C34 C27 C28 117.2(9) . . ?
C29 C28 C33 121.3(11) . . ?
C29 C28 C27 121.1(11) . . ?
C33 C28 C27 117.5(12) . . ?
C28 C29 C30 123.7(14) . . ?
C29 C30 C31 117.1(17) . . ?
C30 C31 C32 120.8(17) . . ?
C31 C32 C33 120.3(15) . . ?
C28 C33 C32 116.8(13) . . ?
N4 C34 C27 125.1(8) . . ?
N4 C34 C35 111.4(9) . . ?
C27 C34 C35 123.0(9) . . ?
C36 C35 C34 104.6(9) . . ?
C35 C36 C37 110.3(9) . . ?
C38 C37 N4 127.7(9) . . ?
C38 C37 C36 125.9(10) . . ?
N4 C37 C36 106.3(9) . . ?
C37 C38 C1 125.4(9) . . ?
C37 C38 C39 118.2(9) . . ?
C1 C38 C39 116.4(9) . . ?
C44 C39 C40 117.1(10) . . ?
C44 C39 C38 121.2(10) . . ?
C40 C39 C38 121.4(10) . . ?
C39 C40 C41 120.3(12) . . ?
C42 C41 C40 123.6(13) . . ?
C41 C42 C43 116.3(13) . . ?
C42 C43 C44 122.4(12) . . ?
C39 C44 C43 120.1(11) . . ?
C54 O1 Y1 138.9(6) . . ?
C55 O2 Y1 138.6(6) . . ?
C55 O3 C56 115.5(7) . . ?
N6 O4 Y1 35.0(6) . . ?
C46 N5 C47 118.4(9) . . ?
O4 N6 C59 115.1(10) . . ?
O4 N6 C58 115.6(10) . . ?
C59 N6 C58 125.8(9) . . ?
O4 N6 Y1 138.9(7) . . ?
C59 N6 Y1 91.7(5) . . ?
C58 N6 Y1 35.5(5) . . ?
N5 C46 C54 125.5(9) . . ?
N5 C46 C45 118.5(9) . . ?
C54 C46 C45 116.0(9) . . ?
C48 C47 N5 116.0(10) . . ?
C48 C47 C52 121.6(10) . . ?
N5 C47 C52 122.4(9) . . ?
C49 C48 C47 120.4(11) . . ?
C50 C49 C48 118.5(11) . . ?
C49 C50 C51 121.4(11) . . ?
C50 C51 C52 122.8(11) . . ?
C51 C52 C47 115.2(9) . . ?
C51 C52 C53 126.8(10) . . ?
C47 C52 C53 118.0(9) . . ?
C54 C53 C52 119.4(9) . . ?
C54 C53 C55 115.7(9) . . ?
C52 C53 C55 124.8(9) . . ?
O1 C54 C53 126.4(10) . . ?
O1 C54 C46 117.3(8) . . ?
C53 C54 C46 116.0(9) . . ?
O2 C55 O3 118.9(9) . . ?
O2 C55 C53 125.3(9) . . ?
O3 C55 C53 115.6(9) . . ?
O3 C56 C57 108.4(8) . . ?
O3 C56 C60 106.1(8) . . ?
C57 C56 C60 107.5(8) . . ?
C56 C57 C58 111.8(9) . . ?
N6 C58 C62 114.2(10) . . ?
N6 C58 C61 106.1(9) . . ?
C62 C58 C61 109.2(10) . . ?
N6 C58 C57 108.2(9) . . ?
C62 C58 C57 111.2(9) . . ?
C61 C58 C57 107.6(10) . . ?
N6 C59 C64 108.8(9) . . ?
N6 C59 C63 107.7(9) . . ?
C64 C59 C63 109.6(9) . . ?
N6 C59 C60 110.9(9) . . ?
C64 C59 C60 110.4(9) . . ?
C63 C59 C60 109.4(9) . . ?
C59 C60 C56 112.2(8) . . ?
O6 C66 C67 110.0(8) . . ?
O6 C66 C65 109.8(8) . . ?
C67 C66 C65 112.8(9) . . ?
O7 C69 C68 112.8(15) . . ?
O7 C69 C70 113.2(15) . . ?
C68 C69 C70 109.9(13) . . ?
Cl2 C73 Cl1 124(2) . . ?
Cl2 C73 Cl3 123(2) . . ?
Cl1 C73 Cl3 104.1(18) . . ?

loop_
_geom_bond_atom_site_label_1
_geom_bond_atom_site_label_2
_geom_bond_distance
_geom_bond_site_symmetry_2
_geom_bond_publ_flag
Y1 O1 2.230(7) . ?
Y1 N4 2.348(8) . ?
Y1 O2 2.351(6) . ?
Y1 N2 2.352(6) . ?
Y1 N3 2.361(7) . ?
Y1 O5 2.372(6) . ?
Y1 N1 2.387(7) . ?
Y1 N6 6.890(9) . ?
Y1 O4 7.893(9) . ?
N1 C1 1.364(11) . ?
N1 C4 1.372(11) . ?
N2 C12 1.367(10) . ?
N2 C15 1.391(10) . ?
N3 C26 1.388(11) . ?
N3 C23 1.392(11) . ?
N4 C34 1.363(11) . ?
N4 C37 1.406(11) . ?
C1 C38 1.403(12) . ?
C1 C2 1.428(12) . ?
C2 C3 1.329(12) . ?
C3 C4 1.436(12) . ?
C4 C5 1.429(13) . ?
C5 C12 1.420(12) . ?
C5 C6 1.494(12) . ?
C6 C11 1.389(12) . ?
C6 C7 1.399(11) . ?
C7 C8 1.400(12) . ?
C8 C9 1.356(13) . ?
C9 C10 1.359(13) . ?
C10 C11 1.380(12) . ?
C12 C13 1.421(11) . ?
C13 C14 1.365(11) . ?
C14 C15 1.419(11) . ?
C15 C16 1.417(12) . ?
C16 C23 1.398(12) . ?
C16 C17 1.491(11) . ?
C17 C22 1.386(12) . ?
C17 C18 1.400(11) . ?
C18 C19 1.386(12) . ?
C19 C20 1.376(12) . ?
C20 C21 1.364(12) . ?
C21 C22 1.390(11) . ?
C23 C24 1.431(12) . ?
C24 C25 1.321(12) . ?
C25 C26 1.423(12) . ?
C26 C27 1.409(12) . ?
C27 C34 1.426(12) . ?
C27 C28 1.475(13) . ?
C28 C29 1.344(15) . ?
C28 C33 1.389(14) . ?
C29 C30 1.374(16) . ?
C30 C31 1.381(19) . ?
C31 C32 1.41(2) . ?
C32 C33 1.414(17) . ?
C34 C35 1.444(12) . ?
C35 C36 1.364(12) . ?
C36 C37 1.452(12) . ?
C37 C38 1.367(12) . ?
C38 C39 1.504(12) . ?
C39 C44 1.332(12) . ?
C39 C40 1.368(14) . ?
C40 C41 1.400(16) . ?
C41 C42 1.313(15) . ?
C42 C43 1.334(15) . ?
C43 C44 1.436(14) . ?
O1 C54 1.276(10) . ?
O2 C55 1.219(10) . ?
O3 C55 1.346(10) . ?
O3 C56 1.476(10) . ?
O4 N6 1.272(10) . ?
N5 C46 1.300(11) . ?
N5 C47 1.398(11) . ?
N6 C59 1.452(14) . ?
N6 C58 1.504(13) . ?
C45 C46 1.500(11) . ?
C46 C54 1.459(13) . ?
C47 C48 1.394(13) . ?
C47 C52 1.407(13) . ?
C48 C49 1.389(14) . ?
C49 C50 1.359(14) . ?
C50 C51 1.367(13) . ?
C51 C52 1.401(12) . ?
C52 C53 1.453(12) . ?
C53 C54 1.415(11) . ?
C53 C55 1.468(12) . ?
C56 C57 1.505(12) . ?
C56 C60 1.535(11) . ?
C57 C58 1.526(13) . ?
C58 C62 1.512(13) . ?
C58 C61 1.518(14) . ?
C59 C64 1.497(13) . ?
C59 C63 1.524(12) . ?
C59 C60 1.531(13) . ?
O6 C66 1.440(10) . ?
C65 C66 1.509(12) . ?
C66 C67 1.471(13) . ?
O7 C69 1.305(16) . ?
C68 C69 1.503(17) . ?
C69 C70 1.563(18) . ?
O10 O10 1.57(4) 2 ?
C73 Cl2 1.56(3) . ?
C73 Cl1 1.56(3) . ?
C73 Cl3 1.73(3) . ?
